data_2210596
loop_
_publ_author_name
'Lei, Gang'
'Zhang, Huan-Xia'
'Gu, Shao-Jin'

_publ_section_title
;
 2-Hydroxy-5-nitrobenzyl alcohol
;
_journal_issue 10
_journal_name_full 'Acta Crystallographica Section E'
_journal_page_first o4224
_journal_page_last o4225
_journal_paper_doi 10.1107/S1600536806034611
_journal_volume 62
_journal_year 2006
_chemical_formula_iupac 'C7 H7 N O4'
_chemical_formula_moiety 'C7 H7 N O4'
_chemical_formula_sum 'C7 H7 N O4'
_chemical_formula_weight 169.14
_chemical_name_systematic
;
2-Hydroxy-5-nitrobenzyl alcohol
;
_space_group_IT_number 14
_symmetry_cell_setting monoclinic
_symmetry_space_group_name_Hall '-P 2ybc'
_symmetry_space_group_name_H-M 'P 1 21/c 1'
_atom_sites_solution_hydrogens geom
_atom_sites_solution_primary direct
_atom_sites_solution_secondary difmap
_audit_creation_method SHELXL-97
_cell_angle_alpha 90.00
_cell_angle_beta 98.0910(10)
_cell_angle_gamma 90.00
_cell_formula_units_Z 8
_cell_length_a 7.2099(3)
_cell_length_b 9.6277(4)
_cell_length_c 21.5374(8)
_cell_measurement_reflns_used 12314
_cell_measurement_temperature 153(2)
_cell_measurement_theta_max 0.960
_cell_measurement_theta_min 0.951
_cell_volume 1480.13(10)
_computing_cell_refinement RAPID-AUTO
_computing_data_collection 'RAPID-AUTO (Rigaku/MSC, 2004)'
_computing_data_reduction RAPID-AUTO
_computing_molecular_graphics 'SHELXTL (Bruker, 1997)'
_computing_publication_material SHELXTL
_computing_structure_refinement 'SHELXL97 (Sheldrick, 1997)'
_computing_structure_solution 'SHELXS97 (Sheldrick, 1997)'
_diffrn_ambient_temperature 153(2)
_diffrn_measured_fraction_theta_full 0.997
_diffrn_measured_fraction_theta_max 0.997
_diffrn_measurement_device_type 'Rigaku R-AXIS RAPID'
_diffrn_measurement_method \w
_diffrn_radiation_monochromator graphite
_diffrn_radiation_source 'Rotating Anode'
_diffrn_radiation_type MoK\a
_diffrn_radiation_wavelength 0.71073
_diffrn_reflns_av_R_equivalents 0.0213
_diffrn_reflns_av_sigmaI/netI 0.0168
_diffrn_reflns_limit_h_max 8
_diffrn_reflns_limit_h_min -8
_diffrn_reflns_limit_k_max 11
_diffrn_reflns_limit_k_min -11
_diffrn_reflns_limit_l_max 25
_diffrn_reflns_limit_l_min -26
_diffrn_reflns_number 11817
_diffrn_reflns_theta_full 25.50
_diffrn_reflns_theta_max 25.50
_diffrn_reflns_theta_min 3.55
_diffrn_standards_decay_% 0
_diffrn_standards_interval_count 0
_diffrn_standards_interval_time 0
_diffrn_standards_number 0
_exptl_absorpt_coefficient_mu 0.127
_exptl_absorpt_correction_type none
_exptl_crystal_colour colourless
_exptl_crystal_density_diffrn 1.518
_exptl_crystal_density_method 'not measured'
_exptl_crystal_description block
_exptl_crystal_F_000 704
_exptl_crystal_size_max 0.63
_exptl_crystal_size_mid 0.33
_exptl_crystal_size_min 0.32
_refine_diff_density_max 0.592
_refine_diff_density_min -0.539
_refine_ls_extinction_coef 0.011(2)
_refine_ls_extinction_expression Fc^*^=kFc[1+0.001xFc^2^\l^3^/sin(2\q)]^-1/4^
_refine_ls_extinction_method SHELXL97
_refine_ls_goodness_of_fit_ref 1.005
_refine_ls_hydrogen_treatment constr
_refine_ls_matrix_type full
_refine_ls_number_parameters 218
_refine_ls_number_reflns 2750
_refine_ls_number_restraints 0
_refine_ls_restrained_S_all 1.005
_refine_ls_R_factor_all 0.0519
_refine_ls_R_factor_gt 0.0501
_refine_ls_shift/su_max 0.000
_refine_ls_shift/su_mean 0.000
_refine_ls_structure_factor_coef Fsqd
_refine_ls_weighting_details 'calc w=1/[\s^2^(Fo^2^)+(0.081P)^2^+1.285P] where P=(Fo^2^+2Fc^2^)/3'
_refine_ls_weighting_scheme calc
_refine_ls_wR_factor_gt 0.1426
_refine_ls_wR_factor_ref 0.1442
_reflns_number_gt 2583
_reflns_number_total 2750
_reflns_threshold_expression I>2\s(I)
_cod_data_source_file fl2043.cif
_cod_data_source_block I
_cod_depositor_comments
;
The following automatic conversions were performed:
'_symmetry_cell_setting' value 'Monoclinic' changed to 'monoclinic'
according to '/home/saulius/struct/CIF-dictionaries/cif_core.dic'
dictionary named 'cif_core.dic' version 2.4.1 from 2010-06-29.

Automatic conversion script
Id: cif_fix_enum 1527 2010-12-29 10:47:43Z saulius 

The following automatic conversions were performed:

'_symmetry_cell_setting' value 'Monoclinic' changed to 'monoclinic'
according to /home/saulius/struct/CIF-dictionaries/cif_core.dic
dictionary named 'cif_core.dic' version 2.4.1 from 2010-06-29.

Automatic conversion script
Id: cif_fix_values 1715 2011-07-08 13:25:40Z adriana 
;
_cod_original_sg_symbol_H-M 'P 21/c'
_cod_database_code 2210596
_cod_database_fobs_code 2210596

loop_
_symmetry_equiv_pos_as_xyz
'x, y, z'
'-x, y+1/2, -z+1/2'
'-x, -y, -z'
'x, -y-1/2, z-1/2'

loop_
_atom_site_type_symbol
_atom_site_label
_atom_site_fract_x
_atom_site_fract_y
_atom_site_fract_z
_atom_site_U_iso_or_equiv
_atom_site_adp_type
_atom_site_calc_flag
_atom_site_refinement_flags
_atom_site_occupancy
O O1 0.2755(2) 0.33267(15) 0.48529(6) 0.0372(4) Uani d . 1
H H1O 0.2494 0.2628 0.5058 0.045 Uiso calc R 1
O O2 0.1780(2) 0.63975(15) 0.41541(7) 0.0419(4) Uani d . 1
H H2O 0.1114 0.6523 0.3806 0.050 Uiso calc R 1
O O3 0.1452(2) 0.34286(18) 0.19393(7) 0.0456(4) Uani d . 1
O O4 0.0209(3) 0.14567(17) 0.20940(8) 0.0539(5) Uani d . 1
N N1 0.1067(2) 0.24963(17) 0.22927(8) 0.0307(4) Uani d . 1
O O1A 0.2521(2) 0.85147(15) 0.49334(6) 0.0351(4) Uani d . 1
H H1OA 0.2270 0.7837 0.4691 0.042 Uiso calc R 1
O O2A 0.2218(2) 1.13132(16) 0.56451(7) 0.0403(4) Uani d . 1
H H2OA 0.1683 1.1470 0.5960 0.048 Uiso calc R 1
O O3A 0.4255(4) 0.7710(3) 0.78188(9) 0.0879(9) Uani d . 1
O O4A 0.3134(4) 0.5693(3) 0.75622(11) 0.0921(9) Uani d . 1
N N1A 0.3531(3) 0.6861(3) 0.74242(10) 0.0510(6) Uani d . 1
C C1 0.2717(2) 0.41322(19) 0.38243(8) 0.0250(4) Uani d . 1
C C2 0.2389(2) 0.3052(2) 0.42366(8) 0.0267(4) Uani d . 1
C C3 0.1701(3) 0.1770(2) 0.40011(9) 0.0280(4) Uani d . 1
H H3 0.1531 0.1035 0.4282 0.034 Uiso calc R 1
C C4 0.1268(2) 0.15699(19) 0.33637(9) 0.0277(4) Uani d . 1
H H4 0.0770 0.0709 0.3201 0.033 Uiso calc R 1
C C5 0.1574(2) 0.26575(19) 0.29604(8) 0.0252(4) Uani d . 1
C C6 0.2318(2) 0.39168(19) 0.31856(8) 0.0248(4) Uani d . 1
H H6 0.2553 0.4629 0.2902 0.030 Uiso calc R 1
C C7 0.3357(3) 0.5536(2) 0.40700(9) 0.0324(4) Uani d . 1
H H7A 0.4178 0.5429 0.4476 0.039 Uiso calc R 1
H H7B 0.4094 0.5989 0.3772 0.039 Uiso calc R 1
C C1A 0.3407(3) 0.9031(2) 0.59983(9) 0.0278(4) Uani d . 1
C C2A 0.2728(3) 0.8069(2) 0.55311(9) 0.0281(4) Uani d . 1
C C3A 0.2307(3) 0.6710(2) 0.56907(10) 0.0317(4) Uani d . 1
H H3A 0.1853 0.6063 0.5372 0.038 Uiso calc R 1
C C4A 0.2553(3) 0.6309(2) 0.63122(11) 0.0365(5) Uani d . 1
H H4A 0.2261 0.5390 0.6426 0.044 Uiso calc R 1
C C5A 0.3233(3) 0.7272(2) 0.67683(9) 0.0342(5) Uani d . 1
C C6A 0.3665(3) 0.8611(2) 0.66183(9) 0.0315(4) Uani d . 1
H H6A 0.4140 0.9246 0.6940 0.038 Uiso calc R 1
C C7A 0.3868(3) 1.0493(2) 0.58293(9) 0.0351(5) Uani d . 1
H H7AA 0.4630 1.0936 0.6194 0.042 Uiso calc R 1
H H7AB 0.4629 1.0471 0.5481 0.042 Uiso calc R 1

loop_
_atom_site_aniso_label
_atom_site_aniso_U_11
_atom_site_aniso_U_22
_atom_site_aniso_U_33
_atom_site_aniso_U_12
_atom_site_aniso_U_13
_atom_site_aniso_U_23
O1 0.0539(9) 0.0349(8) 0.0210(7) -0.0077(7) -0.0005(6) 0.0049(6)
O2 0.0584(10) 0.0347(8) 0.0277(7) 0.0082(7) -0.0110(7) -0.0087(6)
O3 0.0658(11) 0.0487(10) 0.0236(7) -0.0148(8) 0.0111(7) -0.0042(7)
O4 0.0787(12) 0.0382(9) 0.0359(9) -0.0170(8) -0.0230(8) -0.0013(7)
N1 0.0332(8) 0.0311(9) 0.0266(9) -0.0005(7) 0.0000(7) -0.0043(7)
O1A 0.0499(9) 0.0343(8) 0.0212(7) -0.0092(6) 0.0055(6) -0.0070(6)
O2A 0.0610(10) 0.0352(8) 0.0261(7) 0.0012(7) 0.0111(7) 0.0048(6)
O3A 0.158(2) 0.0774(15) 0.0268(9) 0.0431(16) 0.0090(12) 0.0040(10)
O4A 0.0926(16) 0.1010(18) 0.0730(15) -0.0302(14) -0.0215(12) 0.0617(14)
N1A 0.0476(11) 0.0678(15) 0.0386(11) 0.0231(10) 0.0094(9) 0.0194(11)
C1 0.0226(8) 0.0280(9) 0.0239(9) -0.0004(7) 0.0012(7) -0.0002(7)
C2 0.0258(9) 0.0296(10) 0.0237(9) 0.0016(7) 0.0003(7) 0.0013(7)
C3 0.0268(9) 0.0259(9) 0.0309(10) 0.0014(7) 0.0026(7) 0.0053(7)
C4 0.0237(9) 0.0246(9) 0.0343(10) 0.0002(7) 0.0020(7) -0.0030(8)
C5 0.0225(8) 0.0292(9) 0.0238(9) 0.0013(7) 0.0024(7) -0.0030(7)
C6 0.0238(8) 0.0272(9) 0.0239(9) 0.0000(7) 0.0048(7) 0.0003(7)
C7 0.0404(11) 0.0315(10) 0.0236(9) -0.0041(8) -0.0015(8) -0.0002(8)
C1A 0.0262(9) 0.0339(10) 0.0242(9) -0.0014(7) 0.0069(7) -0.0043(8)
C2A 0.0247(9) 0.0331(10) 0.0277(10) -0.0007(7) 0.0073(7) -0.0031(8)
C3A 0.0271(9) 0.0308(10) 0.0379(11) -0.0004(8) 0.0065(8) -0.0040(8)
C4A 0.0269(9) 0.0332(11) 0.0511(13) 0.0057(8) 0.0113(9) 0.0092(9)
C5A 0.0278(9) 0.0458(12) 0.0303(10) 0.0132(9) 0.0085(8) 0.0100(9)
C6A 0.0282(9) 0.0409(11) 0.0260(9) 0.0072(8) 0.0057(7) -0.0031(8)
C7A 0.0432(11) 0.0376(11) 0.0260(9) -0.0115(9) 0.0099(8) -0.0079(8)

loop_
_atom_type_symbol
_atom_type_description
_atom_type_scat_dispersion_real
_atom_type_scat_dispersion_imag
_atom_type_scat_source
C C 0.0033 0.0016 'International Tables Vol C Tables 4.2.6.8 and 6.1.1.4'
H H 0.0000 0.0000 'International Tables Vol C Tables 4.2.6.8 and 6.1.1.4'
N N 0.0061 0.0033 'International Tables Vol C Tables 4.2.6.8 and 6.1.1.4'
O O 0.0106 0.0060 'International Tables Vol C Tables 4.2.6.8 and 6.1.1.4'

loop_
_geom_angle_atom_site_label_1
_geom_angle_atom_site_label_2
_geom_angle_atom_site_label_3
_geom_angle
C2 O1 H1O 109.5
C7 O2 H2O 109.5
O4 N1 O3 121.79(17)
O4 N1 C5 118.84(17)
O3 N1 C5 119.32(16)
C2A O1A H1OA 109.5
C7A O2A H2OA 109.5
O4A N1A O3A 122.4(2)
O4A N1A C5A 119.0(3)
O3A N1A C5A 118.5(2)
C6 C1 C2 119.15(17)
C6 C1 C7 119.82(17)
C2 C1 C7 120.88(16)
O1 C2 C3 122.87(17)
O1 C2 C1 116.78(17)
C3 C2 C1 120.35(17)
C4 C3 C2 120.27(17)
C4 C3 H3 119.9
C2 C3 H3 119.9
C3 C4 C5 118.73(17)
C3 C4 H4 120.6
C5 C4 H4 120.6
C6 C5 C4 121.69(17)
C6 C5 N1 118.35(17)
C4 C5 N1 119.95(17)
C1 C6 C5 119.75(17)
C1 C6 H6 120.1
C5 C6 H6 120.1
O2 C7 C1 110.73(16)
O2 C7 H7A 109.5
C1 C7 H7A 109.5
O2 C7 H7B 109.5
C1 C7 H7B 109.5
H7A C7 H7B 108.1
C6A C1A C2A 119.05(19)
C6A C1A C7A 120.22(18)
C2A C1A C7A 120.73(17)
O1A C2A C3A 122.37(18)
O1A C2A C1A 117.14(18)
C3A C2A C1A 120.48(18)
C4A C3A C2A 119.9(2)
C4A C3A H3A 120.1
C2A C3A H3A 120.1
C3A C4A C5A 118.9(2)
C3A C4A H4A 120.5
C5A C4A H4A 120.5
C6A C5A C4A 121.92(19)
C6A C5A N1A 118.4(2)
C4A C5A N1A 119.6(2)
C5A C6A C1A 119.77(19)
C5A C6A H6A 120.1
C1A C6A H6A 120.1
O2A C7A C1A 112.26(16)
O2A C7A H7AA 109.2
C1A C7A H7AA 109.2
O2A C7A H7AB 109.2
C1A C7A H7AB 109.2
H7AA C7A H7AB 107.9

loop_
_geom_bond_atom_site_label_1
_geom_bond_atom_site_label_2
_geom_bond_distance
O1 C2 1.343(2)
O1 H1O 0.8400
O2 C7 1.439(3)
O2 H2O 0.8400
O3 N1 1.233(2)
O4 N1 1.222(2)
N1 C5 1.442(2)
O1A C2A 1.345(2)
O1A H1OA 0.8400
O2A C7A 1.436(3)
O2A H2OA 0.8400
O3A N1A 1.240(3)
O4A N1A 1.208(3)
N1A C5A 1.454(3)
C1 C6 1.381(2)
C1 C2 1.409(3)
C1 C7 1.501(3)
C2 C3 1.398(3)
C3 C4 1.378(3)
C3 H3 0.9500
C4 C5 1.398(3)
C4 H4 0.9500
C5 C6 1.386(3)
C6 H6 0.9500
C7 H7A 0.9900
C7 H7B 0.9900
C1A C6A 1.382(3)
C1A C2A 1.404(3)
C1A C7A 1.503(3)
C2A C3A 1.397(3)
C3A C4A 1.380(3)
C3A H3A 0.9500
C4A C5A 1.389(3)
C4A H4A 0.9500
C5A C6A 1.376(3)
C6A H6A 0.9500
C7A H7AA 0.9900
C7A H7AB 0.9900

loop_
_geom_hbond_atom_site_label_D
_geom_hbond_atom_site_label_H
_geom_hbond_atom_site_label_A
_geom_hbond_site_symmetry_A
_geom_hbond_distance_DH
_geom_hbond_distance_HA
_geom_hbond_distance_DA
_geom_hbond_angle_DHA
O1 H1O O2A 1_545 0.84 1.82 2.647(2) 167.4
O2 H2O O4 2_555 0.84 2.04 2.864(2) 167.6
O1A H1OA O2 . 0.84 1.81 2.6467(19) 178.3
O2A H2OA O3 4_576 0.84 2.14 2.927(2) 155.7
C7A H7AB O1A 3_676 0.99 2.55 3.404(2) 144.8
C6A H6A O4A 2_656 0.95 2.52 3.363(3) 147.6
C7 H7B O3A 4_575 0.99 2.42 3.320(3) 150.7

loop_
_geom_torsion_atom_site_label_1
_geom_torsion_atom_site_label_2
_geom_torsion_atom_site_label_3
_geom_torsion_atom_site_label_4
_geom_torsion
C6 C1 C2 O1 -178.37(16)
C7 C1 C2 O1 -2.8(3)
C6 C1 C2 C3 1.1(3)
C7 C1 C2 C3 176.71(17)
O1 C2 C3 C4 176.92(17)
C1 C2 C3 C4 -2.5(3)
C2 C3 C4 C5 1.6(3)
C3 C4 C5 C6 0.7(3)
C3 C4 C5 N1 -177.62(16)
O4 N1 C5 C6 -171.41(18)
O3 N1 C5 C6 6.1(3)
O4 N1 C5 C4 7.0(3)
O3 N1 C5 C4 -175.46(18)
C2 C1 C6 C5 1.2(3)
C7 C1 C6 C5 -174.47(17)
C4 C5 C6 C1 -2.1(3)
N1 C5 C6 C1 176.25(16)
C6 C1 C7 O2 88.5(2)
C2 C1 C7 O2 -87.1(2)
C6A C1A C2A O1A -179.10(16)
C7A C1A C2A O1A 0.3(3)
C6A C1A C2A C3A 0.4(3)
C7A C1A C2A C3A 179.77(17)
O1A C2A C3A C4A 179.76(17)
C1A C2A C3A C4A 0.3(3)
C2A C3A C4A C5A -0.5(3)
C3A C4A C5A C6A 0.1(3)
C3A C4A C5A N1A -178.94(17)
O4A N1A C5A C6A 179.1(2)
O3A N1A C5A C6A -3.8(3)
O4A N1A C5A C4A -1.9(3)
O3A N1A C5A C4A 175.3(2)
C4A C5A C6A C1A 0.6(3)
N1A C5A C6A C1A 179.65(17)
C2A C1A C6A C5A -0.8(3)
C7A C1A C6A C5A 179.79(17)
C6A C1A C7A O2A -106.8(2)
C2A C1A C7A O2A 73.9(2)

loop_
_cod_related_entry_id
_cod_related_entry_database
_cod_related_entry_code
1 ChemSpider 2044504
